data_4321332
loop_
_publ_author_name
'Katherine J. Franz'
'Nisha Singh'
'Bernhard Spingler'
'Stephen J. Lippard'

_publ_section_title
;
 Aminotroponiminates as Ligands for Potential Metal-Based Nitric Oxide
 Sensors
;
_journal_name_full 'Inorganic Chemistry'
_journal_page_first 4081
_journal_page_last 4092
_journal_paper_doi 10.1021/ic000344q
_journal_volume 39
_journal_year 2000
_chemical_formula_sum 'C26 H38 Co N4'
_chemical_formula_weight 465.53
_chemical_name_common '[Co(i-Pr2ATI)2]'
_chemical_name_systematic
; 
 ? 
;
_space_group_IT_number 2
_symmetry_cell_setting triclinic
_symmetry_space_group_name_Hall '-P 1'
_symmetry_space_group_name_H-M 'P -1'
_atom_sites_solution_hydrogens geom
_atom_sites_solution_primary direct
_atom_sites_solution_secondary difmap
_audit_creation_method SHELXL-97
_cell_angle_alpha 76.9230(10)
_cell_angle_beta 76.8800(10)
_cell_angle_gamma 85.4080(10)
_cell_formula_units_Z 2
_cell_length_a 9.4007(3)
_cell_length_b 10.7556(4)
_cell_length_c 12.9497(5)
_cell_measurement_temperature 188(2)
_cell_volume 1241.53(8)
_computing_structure_refinement 'SHELXL-97 (Sheldrick, 1997)'
_computing_structure_solution 'SHELXS-97 (Sheldrick, 1990)'
_diffrn_ambient_temperature 188(2)
_diffrn_measured_fraction_theta_full 0.882
_diffrn_measured_fraction_theta_max 0.882
_diffrn_radiation_monochromator graphite
_diffrn_radiation_source 'fine-focus sealed tube'
_diffrn_radiation_type MoK\a
_diffrn_radiation_wavelength 0.71073
_diffrn_reflns_av_R_equivalents 0.0196
_diffrn_reflns_av_sigmaI/netI 0.0353
_diffrn_reflns_limit_h_max 12
_diffrn_reflns_limit_h_min -12
_diffrn_reflns_limit_k_max 10
_diffrn_reflns_limit_k_min -14
_diffrn_reflns_limit_l_max 16
_diffrn_reflns_limit_l_min -17
_diffrn_reflns_number 7736
_diffrn_reflns_theta_full 28.23
_diffrn_reflns_theta_max 28.23
_diffrn_reflns_theta_min 1.65
_exptl_absorpt_coefficient_mu 0.711
_exptl_absorpt_correction_T_max 1.00
_exptl_absorpt_correction_T_min 0.794185
_exptl_absorpt_correction_type sadabs
_exptl_crystal_colour brown
_exptl_crystal_density_diffrn 1.245
_exptl_crystal_density_method 'not measured'
_exptl_crystal_description 'rhombic plate'
_exptl_crystal_F_000 498
_exptl_crystal_size_max 0.30
_exptl_crystal_size_mid 0.20
_exptl_crystal_size_min 0.12
_refine_diff_density_max 0.273
_refine_diff_density_min -0.578
_refine_diff_density_rms 0.076
_refine_ls_extinction_method none
_refine_ls_goodness_of_fit_ref 1.084
_refine_ls_hydrogen_treatment mixed
_refine_ls_matrix_type full
_refine_ls_number_parameters 432
_refine_ls_number_reflns 5416
_refine_ls_number_restraints 0
_refine_ls_restrained_S_all 1.084
_refine_ls_R_factor_all 0.0442
_refine_ls_R_factor_gt 0.0370
_refine_ls_shift/su_max 0.076
_refine_ls_shift/su_mean 0.007
_refine_ls_structure_factor_coef Fsqd
_refine_ls_weighting_details 'calc w=1/[\s^2^(Fo^2^)+(0.0443P)^2^+0.5843P] where P=(Fo^2^+2Fc^2^)/3'
_refine_ls_weighting_scheme calc
_refine_ls_wR_factor_gt 0.0881
_refine_ls_wR_factor_ref 0.0933
_reflns_number_gt 4835
_reflns_number_total 5416
_reflns_threshold_expression >2sigma(I)
_cod_data_source_file ic000344q_2.cif
_cod_data_source_block sad
_cod_database_code 4321332

loop_
_symmetry_equiv_pos_as_xyz
'x, y, z'
'-x, -y, -z'

loop_
_atom_site_label
_atom_site_type_symbol
_atom_site_fract_x
_atom_site_fract_y
_atom_site_fract_z
_atom_site_U_iso_or_equiv
_atom_site_adp_type
_atom_site_occupancy
_atom_site_symmetry_multiplicity
_atom_site_calc_flag
_atom_site_refinement_flags
_atom_site_disorder_assembly
_atom_site_disorder_group
Co1 Co 0.78278(3) 0.14223(2) 0.752803(19) 0.01879(8) Uani 1 1 d . . .
N1 N 0.93697(16) 0.25301(14) 0.65277(12) 0.0203(3) Uani 1 1 d . . .
N2 N 0.79312(17) 0.26087(14) 0.84768(12) 0.0212(3) Uani 1 1 d . . .
N3 N 0.60742(16) 0.10413(14) 0.70703(12) 0.0207(3) Uani 1 1 d . . .
N4 N 0.80365(16) -0.04639(14) 0.78543(12) 0.0201(3) Uani 1 1 d . . .
C7 C 0.89666(19) 0.34739(16) 0.80680(14) 0.0200(3) Uani 1 1 d . . .
C1 C 0.97865(19) 0.34337(16) 0.69370(14) 0.0197(3) Uani 1 1 d . . .
C20 C 0.71161(19) -0.10538(17) 0.74896(14) 0.0203(3) Uani 1 1 d . . .
C14 C 0.59634(19) -0.01782(17) 0.70485(14) 0.0209(4) Uani 1 1 d . . .
C24 C 0.4967(2) 0.20107(19) 0.67370(16) 0.0255(4) Uani 1 1 d . . .
C8 C 0.6287(3) 0.1263(2) 0.99834(18) 0.0343(5) Uani 1 1 d . . .
C6 C 0.9256(2) 0.43423(19) 0.86664(17) 0.0280(4) Uani 1 1 d . . .
C2 C 1.0917(2) 0.42873(19) 0.63317(16) 0.0269(4) Uani 1 1 d . . .
C10 C 0.7009(2) 0.25520(19) 0.95720(15) 0.0255(4) Uani 1 1 d . . .
C11 C 0.9135(2) 0.1617(2) 0.50025(17) 0.0291(4) Uani 1 1 d . . .
C21 C 0.9154(2) -0.12155(18) 0.83900(15) 0.0241(4) Uani 1 1 d . . .
C5 C 1.0303(3) 0.5258(2) 0.84560(18) 0.0332(5) Uani 1 1 d . . .
C13 C 1.1565(2) 0.1600(2) 0.54877(18) 0.0323(5) Uani 1 1 d . . .
C4 C 1.1373(3) 0.5675(2) 0.75446(19) 0.0350(5) Uani 1 1 d . . .
C3 C 1.1606(2) 0.52300(19) 0.65970(18) 0.0316(4) Uani 1 1 d . . .
C19 C 0.7243(2) -0.23838(19) 0.75155(16) 0.0288(4) Uani 1 1 d . . .
C12 C 1.0116(2) 0.23372(19) 0.54362(15) 0.0234(4) Uani 1 1 d . . .
C25 C 0.3614(2) 0.1941(2) 0.76599(18) 0.0325(4) Uani 1 1 d . . .
C23 C 0.8472(3) -0.1951(2) 0.95274(17) 0.0336(5) Uani 1 1 d . . .
C18 C 0.6457(3) -0.3203(2) 0.71805(19) 0.0366(5) Uani 1 1 d . . .
C22 C 1.0287(3) -0.0317(2) 0.8464(2) 0.0373(5) Uani 1 1 d . . .
C15 C 0.4843(2) -0.0605(2) 0.66507(18) 0.0311(4) Uani 1 1 d . . .
C16 C 0.4541(3) -0.1781(2) 0.6497(2) 0.0405(5) Uani 1 1 d . . .
C9 C 0.5836(3) 0.3622(2) 0.9579(2) 0.0399(5) Uani 1 1 d . . .
C17 C 0.5242(3) -0.2955(2) 0.6719(2) 0.0432(6) Uani 1 1 d . . .
C26 C 0.5591(3) 0.3342(2) 0.6442(2) 0.0355(5) Uani 1 1 d . . .
H6 H 0.864(3) 0.427(2) 0.9338(19) 0.028(6) Uiso 1 1 d . . .
H10 H 0.760(2) 0.263(2) 1.0059(18) 0.026(6) Uiso 1 1 d . . .
H12 H 1.029(2) 0.320(2) 0.4929(16) 0.019(5) Uiso 1 1 d . . .
H21 H 0.967(2) -0.178(2) 0.7942(17) 0.022(5) Uiso 1 1 d . . .
H11C H 0.819(3) 0.209(2) 0.493(2) 0.041(7) Uiso 1 1 d . . .
H19 H 0.808(3) -0.284(2) 0.7804(19) 0.032(6) Uiso 1 1 d . . .
H15 H 0.422(3) 0.004(2) 0.641(2) 0.041(7) Uiso 1 1 d . . .
H23 H 0.921(3) -0.245(2) 0.987(2) 0.043(7) Uiso 1 1 d . . .
H17 H 0.480(3) -0.360(3) 0.658(2) 0.043(7) Uiso 1 1 d . . .
H25B H 0.322(3) 0.107(3) 0.786(2) 0.046(7) Uiso 1 1 d . . .
H24 H 0.467(3) 0.186(2) 0.6077(19) 0.030(6) Uiso 1 1 d . . .
H13B H 1.222(3) 0.201(3) 0.576(2) 0.050(8) Uiso 1 1 d . . .
H25A H 0.286(3) 0.256(3) 0.746(2) 0.045(7) Uiso 1 1 d . . .
H26 H 0.647(3) 0.342(3) 0.588(2) 0.050(8) Uiso 1 1 d . . .
H11A H 0.956(3) 0.153(2) 0.430(2) 0.037(6) Uiso 1 1 d . . .
H13A H 1.208(3) 0.146(2) 0.476(2) 0.039(7) Uiso 1 1 d . . .
H4 H 1.195(3) 0.634(2) 0.7580(19) 0.039(7) Uiso 1 1 d . . .
H22C H 0.988(3) 0.029(2) 0.892(2) 0.040(7) Uiso 1 1 d . . .
H26C H 0.492(3) 0.395(3) 0.620(2) 0.051(8) Uiso 1 1 d . . .
H3A H 1.236(3) 0.564(2) 0.604(2) 0.034(6) Uiso 1 1 d . . .
H2A H 1.130(2) 0.419(2) 0.5595(19) 0.031(6) Uiso 1 1 d . . .
H16 H 0.369(3) -0.175(2) 0.620(2) 0.044(7) Uiso 1 1 d . . .
H25C H 0.391(3) 0.213(3) 0.831(2) 0.048(7) Uiso 1 1 d . . .
H22B H 1.074(3) 0.021(3) 0.773(2) 0.051(8) Uiso 1 1 d . . .
H13C H 1.140(3) 0.072(3) 0.594(2) 0.056(8) Uiso 1 1 d . . .
H23B H 0.775(3) -0.255(3) 0.953(2) 0.044(7) Uiso 1 1 d . . .
H26A H 0.583(3) 0.357(3) 0.709(2) 0.050(8) Uiso 1 1 d . . .
H9B H 0.526(3) 0.362(3) 1.028(2) 0.057(8) Uiso 1 1 d . . .
H18 H 0.687(3) -0.408(2) 0.7248(19) 0.036(6) Uiso 1 1 d . . .
H5 H 1.022(3) 0.569(2) 0.903(2) 0.043(7) Uiso 1 1 d . . .
H8B H 0.564(3) 0.116(2) 0.954(2) 0.043(7) Uiso 1 1 d . . .
H8A H 0.572(3) 0.120(2) 1.070(2) 0.041(7) Uiso 1 1 d . . .
H23A H 0.806(3) -0.138(3) 0.997(2) 0.056(8) Uiso 1 1 d . . .
H22A H 1.103(3) -0.079(3) 0.879(2) 0.062(9) Uiso 1 1 d . . .
H9C H 0.515(4) 0.355(3) 0.911(3) 0.068(9) Uiso 1 1 d . . .
H9A H 0.624(3) 0.445(3) 0.934(2) 0.057(8) Uiso 1 1 d . . .
H11 H 0.893(3) 0.076(2) 0.5465(19) 0.031(6) Uiso 1 1 d . . .
H8C H 0.704(3) 0.055(3) 1.001(2) 0.045(7) Uiso 1 1 d . . .

loop_
_atom_site_aniso_label
_atom_site_aniso_U_11
_atom_site_aniso_U_22
_atom_site_aniso_U_33
_atom_site_aniso_U_23
_atom_site_aniso_U_13
_atom_site_aniso_U_12
Co1 0.01768(13) 0.01848(13) 0.02061(13) -0.00458(9) -0.00379(9) -0.00267(8)
N1 0.0201(7) 0.0205(7) 0.0211(7) -0.0054(6) -0.0052(6) 0.0002(6)
N2 0.0226(8) 0.0208(7) 0.0196(7) -0.0048(6) -0.0024(6) -0.0013(6)
N3 0.0174(7) 0.0218(8) 0.0216(7) -0.0018(6) -0.0038(6) -0.0023(6)
N4 0.0190(7) 0.0211(7) 0.0201(7) -0.0036(6) -0.0053(6) 0.0000(6)
C7 0.0206(8) 0.0163(8) 0.0244(9) -0.0052(7) -0.0073(7) 0.0017(6)
C1 0.0180(8) 0.0176(8) 0.0236(9) -0.0030(7) -0.0065(7) 0.0012(6)
C20 0.0209(8) 0.0203(8) 0.0181(8) -0.0020(7) -0.0019(7) -0.0027(7)
C14 0.0193(8) 0.0238(9) 0.0195(8) -0.0049(7) -0.0023(7) -0.0043(7)
C24 0.0212(9) 0.0288(10) 0.0260(9) -0.0030(8) -0.0078(7) 0.0018(7)
C8 0.0370(12) 0.0324(11) 0.0273(11) -0.0037(9) 0.0054(9) -0.0074(9)
C6 0.0344(11) 0.0241(10) 0.0269(10) -0.0076(8) -0.0060(8) -0.0044(8)
C2 0.0282(10) 0.0248(10) 0.0259(10) -0.0017(8) -0.0042(8) -0.0060(8)
C10 0.0280(10) 0.0270(10) 0.0205(9) -0.0081(7) -0.0001(8) -0.0001(8)
C11 0.0313(11) 0.0343(11) 0.0243(10) -0.0101(8) -0.0067(8) -0.0026(9)
C21 0.0245(9) 0.0245(9) 0.0228(9) -0.0031(7) -0.0077(7) 0.0036(7)
C5 0.0423(12) 0.0246(10) 0.0381(12) -0.0111(9) -0.0139(10) -0.0047(9)
C13 0.0235(10) 0.0477(13) 0.0281(11) -0.0180(10) -0.0024(8) 0.0037(9)
C4 0.0371(12) 0.0224(10) 0.0491(13) -0.0076(9) -0.0133(10) -0.0098(8)
C3 0.0293(10) 0.0233(10) 0.0383(11) 0.0003(8) -0.0036(9) -0.0091(8)
C19 0.0347(11) 0.0234(10) 0.0291(10) -0.0047(8) -0.0090(8) -0.0023(8)
C12 0.0217(9) 0.0275(10) 0.0198(9) -0.0046(7) -0.0024(7) -0.0017(7)
C25 0.0211(10) 0.0405(12) 0.0346(11) -0.0069(9) -0.0058(8) 0.0027(9)
C23 0.0437(13) 0.0300(11) 0.0245(10) 0.0002(8) -0.0097(9) 0.0039(10)
C18 0.0490(13) 0.0218(10) 0.0400(12) -0.0065(9) -0.0088(10) -0.0091(9)
C22 0.0317(11) 0.0396(13) 0.0442(13) -0.0026(11) -0.0222(10) 0.0001(10)
C15 0.0257(10) 0.0346(11) 0.0369(11) -0.0100(9) -0.0116(9) -0.0036(8)
C16 0.0313(11) 0.0466(14) 0.0522(14) -0.0172(11) -0.0162(10) -0.0114(10)
C9 0.0392(13) 0.0340(12) 0.0379(13) -0.0095(10) 0.0078(10) 0.0076(10)
C17 0.0468(14) 0.0337(12) 0.0566(15) -0.0169(11) -0.0135(12) -0.0168(10)
C26 0.0299(11) 0.0256(11) 0.0451(13) 0.0020(9) -0.0074(10) 0.0042(8)

loop_
_atom_type_symbol
_atom_type_description
_atom_type_scat_dispersion_real
_atom_type_scat_dispersion_imag
_atom_type_scat_source
C C 0.0033 0.0016 'International Tables Vol C Tables 4.2.6.8 and 6.1.1.4'
H H 0.0000 0.0000 'International Tables Vol C Tables 4.2.6.8 and 6.1.1.4'
N N 0.0061 0.0033 'International Tables Vol C Tables 4.2.6.8 and 6.1.1.4'
Co Co 0.3494 0.9721 'International Tables Vol C Tables 4.2.6.8 and 6.1.1.4'

loop_
_geom_angle_atom_site_label_1
_geom_angle_atom_site_label_2
_geom_angle_atom_site_label_3
_geom_angle
_geom_angle_site_symmetry_1
_geom_angle_site_symmetry_3
_geom_angle_publ_flag
N3 Co1 N4 81.66(6) . . ?
N3 Co1 N1 121.86(6) . . ?
N4 Co1 N1 122.50(6) . . ?
N3 Co1 N2 126.72(6) . . ?
N4 Co1 N2 128.15(6) . . ?
N1 Co1 N2 81.80(6) . . ?
C1 N1 C12 120.69(15) . . ?
C1 N1 Co1 114.85(12) . . ?
C12 N1 Co1 124.28(12) . . ?
C7 N2 C10 120.42(15) . . ?
C7 N2 Co1 114.65(12) . . ?
C10 N2 Co1 124.88(12) . . ?
C14 N3 C24 120.84(15) . . ?
C14 N3 Co1 114.87(12) . . ?
C24 N3 Co1 124.26(12) . . ?
C20 N4 C21 119.91(15) . . ?
C20 N4 Co1 114.60(12) . . ?
C21 N4 Co1 125.37(12) . . ?
N2 C7 C6 122.13(17) . . ?
N2 C7 C1 114.17(15) . . ?
C6 C7 C1 123.70(16) . . ?
N1 C1 C2 121.81(17) . . ?
N1 C1 C7 114.35(15) . . ?
C2 C1 C7 123.84(16) . . ?
N4 C20 C19 122.22(17) . . ?
N4 C20 C14 113.77(15) . . ?
C19 C20 C14 124.01(17) . . ?
N3 C14 C15 122.49(18) . . ?
N3 C14 C20 114.06(15) . . ?
C15 C14 C20 123.45(17) . . ?
N3 C24 C26 110.28(16) . . ?
N3 C24 C25 109.72(16) . . ?
C26 C24 C25 109.97(18) . . ?
C5 C6 C7 133.0(2) . . ?
C3 C2 C1 132.62(19) . . ?
N2 C10 C8 109.57(16) . . ?
N2 C10 C9 111.79(17) . . ?
C8 C10 C9 109.61(19) . . ?
N4 C21 C22 109.19(16) . . ?
N4 C21 C23 111.31(16) . . ?
C22 C21 C23 109.47(18) . . ?
C4 C5 C6 130.9(2) . . ?
C5 C4 C3 124.8(2) . . ?
C4 C3 C2 130.8(2) . . ?
C18 C19 C20 133.2(2) . . ?
N1 C12 C11 109.70(15) . . ?
N1 C12 C13 110.27(15) . . ?
C11 C12 C13 110.24(17) . . ?
C19 C18 C17 130.0(2) . . ?
C16 C15 C14 133.3(2) . . ?
C17 C16 C15 130.6(2) . . ?
C16 C17 C18 125.4(2) . . ?

loop_
_geom_bond_atom_site_label_1
_geom_bond_atom_site_label_2
_geom_bond_distance
_geom_bond_site_symmetry_2
_geom_bond_publ_flag
Co1 N3 1.9745(15) . ?
Co1 N4 1.9795(15) . ?
Co1 N1 1.9810(15) . ?
Co1 N2 1.9827(15) . ?
N1 C1 1.329(2) . ?
N1 C12 1.481(2) . ?
N2 C7 1.335(2) . ?
N2 C10 1.476(2) . ?
N3 C14 1.331(2) . ?
N3 C24 1.477(2) . ?
N4 C20 1.335(2) . ?
N4 C21 1.476(2) . ?
C7 C6 1.418(3) . ?
C7 C1 1.501(2) . ?
C1 C2 1.428(2) . ?
C20 C19 1.419(3) . ?
C20 C14 1.504(2) . ?
C14 C15 1.420(3) . ?
C24 C26 1.524(3) . ?
C24 C25 1.529(3) . ?
C8 C10 1.523(3) . ?
C6 C5 1.387(3) . ?
C2 C3 1.389(3) . ?
C10 C9 1.529(3) . ?
C11 C12 1.521(3) . ?
C21 C22 1.527(3) . ?
C21 C23 1.527(3) . ?
C5 C4 1.378(3) . ?
C13 C12 1.527(3) . ?
C4 C3 1.382(3) . ?
C19 C18 1.390(3) . ?
C18 C17 1.387(4) . ?
C15 C16 1.384(3) . ?
C16 C17 1.379(4) . ?
